data_8106979
loop_
_publ_author_name
'Socha, Pawe&#x019A;'
'Dobrzycki, Lukasz'

_publ_section_title
;
 Crystal structure of 4,4&#x2032;-bipiperidinium dichloride 0.12 hydrate,
 C10H22N2Cl2 &#x00B7; 0.12 H2O
;
_journal_issue 3
_journal_name_full 'Zeitschrift f\"ur Kristallographie - New Crystal Structures'
_journal_page_first 693
_journal_page_last 694
_journal_paper_doi 10.1515/ncrs-2015-0234
_journal_volume 231
_journal_year 2016
_chemical_formula_sum 'C10 H22.24 Cl2 N2 O0.12'
_chemical_formula_weight 243.36
_chemical_name_systematic
; 
4,4'bipiperidinium dichloride 0.12 hydrate
;
_space_group_IT_number 64
_space_group_name_Hall '-C 2ac 2'
_space_group_name_H-M_alt 'C m c e'
_symmetry_cell_setting orthorhombic
_symmetry_space_group_name_H-M 'C m c e'
_atom_sites_solution_hydrogens geom
_atom_sites_solution_primary direct
_atom_sites_solution_secondary difmap
_audit_creation_method SHELXL-97
_cell_angle_alpha 90.00
_cell_angle_beta 90.00
_cell_angle_gamma 90.00
_cell_formula_units_Z 4
_cell_length_a 9.6661(8)
_cell_length_b 7.3063(6)
_cell_length_c 19.3270(15)
_cell_measurement_reflns_used 2133
_cell_measurement_temperature 173(2)
_cell_measurement_theta_max 29.103
_cell_measurement_theta_min 2.108
_cell_volume 1364.94(19)
_computing_cell_refinement 'SAINT [2]'
_computing_data_collection 'APEX2 [2]'
_computing_data_reduction 'SAINT [2]'
_computing_molecular_graphics 'Diamond 3.2 [4]'
_computing_publication_material 'SHELXL-97 [3]'
_computing_structure_refinement 'SHELXL-97 [3]'
_computing_structure_solution 'SHELXS-97 [3]'
_diffrn_ambient_temperature 173(2)
_diffrn_detector_area_resol_mean 8.3333
_diffrn_measured_fraction_theta_full 1.000
_diffrn_measured_fraction_theta_max 1.000
_diffrn_measurement_device_type 'Bruker Kappa APEX II CCD'
_diffrn_measurement_method '\w scan'
_diffrn_radiation_monochromator 'Triumph monochromator'
_diffrn_radiation_source 'fine-focus sealed tube'
_diffrn_radiation_type MoK\a
_diffrn_radiation_wavelength 0.71073
_diffrn_reflns_av_R_equivalents 0.0289
_diffrn_reflns_av_sigmaI/netI 0.0184
_diffrn_reflns_limit_h_max 13
_diffrn_reflns_limit_h_min -13
_diffrn_reflns_limit_k_max 10
_diffrn_reflns_limit_k_min -9
_diffrn_reflns_limit_l_max 26
_diffrn_reflns_limit_l_min -27
_diffrn_reflns_number 7177
_diffrn_reflns_theta_full 29.99
_diffrn_reflns_theta_max 29.99
_diffrn_reflns_theta_min 2.11
_exptl_absorpt_coefficient_mu 0.448
_exptl_absorpt_correction_T_max 0.947
_exptl_absorpt_correction_T_min 0.847
_exptl_absorpt_correction_type multi-scan
_exptl_absorpt_process_details
;
SADABS (Bruker AXS, 2009)
;
_exptl_crystal_colour colourless
_exptl_crystal_density_diffrn 1.184
_exptl_crystal_density_method 'not measured'
_exptl_crystal_description prism
_exptl_crystal_F_000 525
_exptl_crystal_size_max 0.19
_exptl_crystal_size_mid 0.16
_exptl_crystal_size_min 0.12
_refine_diff_density_max 0.355
_refine_diff_density_min -0.288
_refine_diff_density_rms 0.053
_refine_ls_extinction_method none
_refine_ls_goodness_of_fit_ref 1.066
_refine_ls_hydrogen_treatment mixed
_refine_ls_matrix_type full
_refine_ls_number_parameters 44
_refine_ls_number_reflns 1054
_refine_ls_number_restraints 0
_refine_ls_restrained_S_all 1.066
_refine_ls_R_factor_all 0.0448
_refine_ls_R_factor_gt 0.0359
_refine_ls_shift/su_max 0.000
_refine_ls_shift/su_mean 0.000
_refine_ls_structure_factor_coef Fsqd
_refine_ls_weighting_details 'calc w=1/[\s^2^(Fo^2^)+(0.0570P)^2^+0.4792P] where P=(Fo^2^+2Fc^2^)/3'
_refine_ls_weighting_scheme calc
_refine_ls_wR_factor_gt 0.0947
_refine_ls_wR_factor_ref 0.1009
_reflns_number_gt 881
_reflns_number_total 1054
_reflns_threshold_expression >2sigma(I)
_cod_data_source_file suppl_ncrs-2015-0234_suppl.cif
_cod_data_source_block 1
_cod_original_sg_symbol_H-M Cmca
_cod_database_code 8106979

loop_
_symmetry_equiv_pos_as_xyz
'x, y, z'
'-x+1/2, -y, z+1/2'
'x, -y, -z'
'-x+1/2, y, -z+1/2'
'x+1/2, y+1/2, z'
'-x+1, -y+1/2, z+1/2'
'x+1/2, -y+1/2, -z'
'-x+1, y+1/2, -z+1/2'
'-x, -y, -z'
'x-1/2, y, -z-1/2'
'-x, y, z'
'x-1/2, -y, z-1/2'
'-x+1/2, -y+1/2, -z'
'x, y+1/2, -z-1/2'
'-x+1/2, y+1/2, z'
'x, -y+1/2, z-1/2'

loop_
_atom_site_label
_atom_site_type_symbol
_atom_site_fract_x
_atom_site_fract_y
_atom_site_fract_z
_atom_site_U_iso_or_equiv
_atom_site_adp_type
_atom_site_occupancy
_atom_site_symmetry_multiplicity
_atom_site_calc_flag
_atom_site_refinement_flags
_atom_site_disorder_assembly
_atom_site_disorder_group
Cl1 Cl 0.0000 0.54706(6) 0.33947(2) 0.03548(17) Uani 1 2 d S . .
N1 N 0.5000 0.6252(2) 0.31809(10) 0.0352(4) Uani 1 2 d S . .
H1N H 0.5000 0.607(4) 0.2732(16) 0.053 Uiso 1 2 d S . .
H2N H 0.5000 0.744(5) 0.3242(13) 0.053 Uiso 1 2 d S . .
C2 C 0.37237(15) 0.54504(18) 0.34865(7) 0.0377(3) Uani 1 1 d . . .
H2A H 0.3676 0.4131 0.3373 0.045 Uiso 1 1 calc R . .
H2B H 0.2901 0.6056 0.3285 0.045 Uiso 1 1 calc R . .
C3 C 0.37154(13) 0.56921(18) 0.42638(7) 0.0360(3) Uani 1 1 d . . .
H3A H 0.2878 0.5103 0.4457 0.043 Uiso 1 1 calc R . .
H3B H 0.3670 0.7014 0.4374 0.043 Uiso 1 1 calc R . .
C4 C 0.5000 0.4865(2) 0.46080(10) 0.0304(4) Uani 1 2 d S . .
H4 H 0.5000 0.3519 0.4513 0.037 Uiso 1 2 calc SR . .
O1 O 0.048(3) 0.5000 0.5000 0.047(8) Uiso 0.060(5) 2 d SP . .
H1X H -0.0411 0.4939 0.5202 0.070 Uiso 0.030(2) 1 d PR . .
H2X H 0.0341 0.5142 0.4517 0.070 Uiso 0.030(2) 1 d PR . .

loop_
_atom_site_aniso_label
_atom_site_aniso_U_11
_atom_site_aniso_U_22
_atom_site_aniso_U_33
_atom_site_aniso_U_23
_atom_site_aniso_U_13
_atom_site_aniso_U_12
Cl1 0.0380(3) 0.0237(2) 0.0448(3) -0.00105(16) 0.000 0.000
N1 0.0387(9) 0.0237(7) 0.0434(9) -0.0026(6) 0.000 0.000
C2 0.0292(7) 0.0344(7) 0.0494(8) -0.0023(6) -0.0041(5) -0.0005(5)
C3 0.0242(6) 0.0358(6) 0.0479(8) 0.0004(5) -0.0010(5) 0.0015(5)
C4 0.0245(8) 0.0205(7) 0.0463(10) -0.0009(7) 0.000 0.000

loop_
_atom_type_symbol
_atom_type_description
_atom_type_scat_dispersion_real
_atom_type_scat_dispersion_imag
_atom_type_scat_source
C C 0.0033 0.0000 'International Tables Vol C Tables 4.2.6.8 and 6.1.1.4'
H H 0.0000 0.0000 'International Tables Vol C Tables 4.2.6.8 and 6.1.1.4'
N N 0.0061 0.0000 'International Tables Vol C Tables 4.2.6.8 and 6.1.1.4'
O O 0.0106 0.0000 'International Tables Vol C Tables 4.2.6.8 and 6.1.1.4'
Cl Cl 0.1484 0.0000 'International Tables Vol C Tables 4.2.6.8 and 6.1.1.4'

loop_
_geom_angle_atom_site_label_1
_geom_angle_atom_site_label_2
_geom_angle_atom_site_label_3
_geom_angle
_geom_angle_site_symmetry_1
_geom_angle_site_symmetry_3
C2 N1 C2 112.01(16) . 11_655
C2 N1 H1N 109.5(9) . .
C2 N1 H2N 109.7(8) . .
H1N N1 H2N 106(2) . .
N1 C2 C3 110.65(12) . .
N1 C2 H2A 109.5 . .
C3 C2 H2A 109.5 . .
N1 C2 H2B 109.5 . .
C3 C2 H2B 109.5 . .
H2A C2 H2B 108.1 . .
C2 C3 C4 112.37(12) . .
C2 C3 H3A 109.1 . .
C4 C3 H3A 109.1 . .
C2 C3 H3B 109.1 . .
C4 C3 H3B 109.1 . .
H3A C3 H3B 107.9 . .
C4 C4 C3 112.30(11) 9_666 .
C3 C4 C3 108.21(15) 11_655 .
C3 C4 H4 108.0 . .

loop_
_geom_bond_atom_site_label_1
_geom_bond_atom_site_label_2
_geom_bond_distance
_geom_bond_site_symmetry_2
N1 C2 1.4880(17) .
N1 H1N 0.88(3) .
N1 H2N 0.87(3) .
C2 C3 1.513(2) .
C2 H2A 0.9900 .
C2 H2B 0.9900 .
C3 C4 1.5328(17) .
C3 H3A 0.9900 .
C3 H3B 0.9900 .
C4 C4 1.528(4) 9_666
C4 H4 1.0000 .
O1 H1X 0.9444 .
O1 H2X 0.9491 .

loop_
_geom_hbond_atom_site_label_D
_geom_hbond_atom_site_label_H
_geom_hbond_atom_site_label_A
_geom_hbond_distance_DH
_geom_hbond_distance_HA
_geom_hbond_distance_DA
_geom_hbond_angle_DHA
_geom_hbond_site_symmetry_A
N1 H1N Cl1 0.88(3) 2.22(3) 3.0983(19) 177(2) 10_656
N1 H2N Cl1 0.87(3) 2.24(3) 3.1096(17) 180(2) 5
O1 H2X Cl1 0.95 2.21 3.156(4) 179.4 .

loop_
_geom_torsion_atom_site_label_1
_geom_torsion_atom_site_label_2
_geom_torsion_atom_site_label_3
_geom_torsion_atom_site_label_4
_geom_torsion
_geom_torsion_site_symmetry_1
_geom_torsion_site_symmetry_2
_geom_torsion_site_symmetry_3
_geom_torsion_site_symmetry_4
C2 N1 C2 C3 56.73(19) 11_655 . . .
N1 C2 C3 C4 -56.44(15) . . . .
C2 C3 C4 C4 179.17(15) . . . 9_666
C2 C3 C4 C3 54.65(18) . . . 11_655
